data_1568495
loop_
_publ_author_name
'Geers, Madeleine'
'Lee, Jie Yie'
'Ling, Sanliang'
'Fabelo, Oscar'
'Ca&#xf1;adillas-Delgado, Laura'
'Cliffe, Matthew J.'

_publ_section_title
;
 Non-collinear magnetism in the post-perovskite thiocyanate frameworks
 CsM(NCS)<sub>3</sub>.
;
_journal_issue 13
_journal_name_full 'Chemical science'
_journal_page_first 3531
_journal_page_last 3540
_journal_paper_doi 10.1039/d2sc06861c
_journal_volume 14
_journal_year 2023
_chemical_formula_moiety 'C6 Co2 N6 S6, 2(Cs)'
_chemical_formula_sum 'C6 Co2 Cs2 N6 S6'
_chemical_formula_weight 732.16
_chemical_name_systematic 'Caesium cobalt trithiocyanate'
_chemical_properties_physical Hygroscopic
_space_group_crystal_system monoclinic
_space_group_IT_number 14
_space_group_name_Hall '-P 2yn'
_space_group_name_H-M_alt 'P 1 21/n 1'
_atom_sites_solution_primary dual
_audit_creation_date 2021-11-10
_audit_creation_method
;
Olex2 1.3
(compiled 2020.11.12 svn.r5f609507 for OlexSys, GUI svn.r6272)
;
_audit_update_record
;
2022-12-02 deposited with the CCDC.	2023-02-21 downloaded from the CCDC.
;
_cell_angle_alpha 90
_cell_angle_beta 96.4450(10)
_cell_angle_gamma 90
_cell_formula_units_Z 2
_cell_length_a 12.61030(10)
_cell_length_b 13.2395(2)
_cell_length_c 5.57860(10)
_cell_measurement_reflns_used 9298
_cell_measurement_temperature 119.99(19)
_cell_measurement_theta_max 72.7520
_cell_measurement_theta_min 6.6750
_cell_volume 925.48(2)
_computing_cell_refinement 'CrysAlisPro 1.171.40.53 (Rigaku OD, 2019)'
_computing_data_collection 'CrysAlisPro 1.171.40.53 (Rigaku OD, 2019)'
_computing_data_reduction 'CrysAlisPro 1.171.40.53 (Rigaku OD, 2019)'
_computing_molecular_graphics 'Olex2 1.3 (Dolomanov et al., 2009)'
_computing_publication_material 'Olex2 1.3 (Dolomanov et al., 2009)'
_computing_structure_refinement 'SHELXL 2018/3 (Sheldrick, 2015)'
_computing_structure_solution 'SHELXT 2018/2 (Sheldrick, 2018)'
_diffrn_ambient_temperature 119.99(19)
_diffrn_detector_area_resol_mean 5.2349
_diffrn_measured_fraction_theta_full 1.000
_diffrn_measured_fraction_theta_max 0.998
_diffrn_measurement_device_type 'GV1000, AtlasS2'
_diffrn_measurement_method '\w scans'
_diffrn_radiation_type CuK\a
_diffrn_radiation_wavelength 1.54184
_diffrn_reflns_av_R_equivalents 0.0513
_diffrn_reflns_av_unetI/netI 0.0228
_diffrn_reflns_Laue_measured_fraction_full 1.000
_diffrn_reflns_Laue_measured_fraction_max 0.998
_diffrn_reflns_limit_h_max 15
_diffrn_reflns_limit_h_min -15
_diffrn_reflns_limit_k_max 16
_diffrn_reflns_limit_k_min -16
_diffrn_reflns_limit_l_max 6
_diffrn_reflns_limit_l_min -6
_diffrn_reflns_number 17041
_diffrn_reflns_point_group_measured_fraction_full 1.000
_diffrn_reflns_point_group_measured_fraction_max 0.998
_diffrn_reflns_theta_full 67.684
_diffrn_reflns_theta_max 72.881
_diffrn_reflns_theta_min 4.859
_diffrn_source 'gradient vaccum rotating-anode X-ray tube'
_exptl_absorpt_coefficient_mu 50.611
_exptl_absorpt_correction_T_max 0.942
_exptl_absorpt_correction_T_min 0.445
_exptl_absorpt_correction_type gaussian
_exptl_absorpt_process_details
;
CrysAlisPro 1.171.40.53 (Rigaku Oxford Diffraction, 2019)
Numerical absorption correction based on gaussian integration over
			a multifaceted crystal model
Empirical absorption correction using spherical harmonics,
 implemented in SCALE3 ABSPACK scaling algorithm.
;
_exptl_crystal_colour brown
_exptl_crystal_description block
_exptl_crystal_F_000 676
_exptl_crystal_recrystallization_method 'Re-crystallisation from solvent: H2O'
_exptl_crystal_size_max 0.131
_exptl_crystal_size_mid 0.041
_exptl_crystal_size_min 0.016
_refine_diff_density_max 0.655
_refine_diff_density_min -0.873
_refine_diff_density_rms 0.114
_refine_ls_extinction_method none
_refine_ls_goodness_of_fit_ref 1.043
_refine_ls_hydrogen_treatment undef
_refine_ls_matrix_type full
_refine_ls_number_parameters 103
_refine_ls_number_reflns 1847
_refine_ls_number_restraints 0
_refine_ls_restrained_S_all 1.043
_refine_ls_R_factor_all 0.0192
_refine_ls_R_factor_gt 0.0187
_refine_ls_shift/su_max 0.001
_refine_ls_shift/su_mean 0.000
_refine_ls_structure_factor_coef Fsqd
_refine_ls_weighting_details 'w=1/[\s^2^(Fo^2^)+(0.0303P)^2^+0.1603P] where P=(Fo^2^+2Fc^2^)/3'
_refine_ls_weighting_scheme calc
_refine_ls_wR_factor_gt 0.0476
_refine_ls_wR_factor_ref 0.0479
_reflns_Friedel_coverage 0.000
_reflns_number_gt 1809
_reflns_number_total 1847
_reflns_threshold_expression 'I > 2\s(I)'
_cod_data_source_file d2sc06861c2.cif
_cod_data_source_block comjce6
_cod_depositor_comments 'Adding full bibliography for 1568490--1568497.cif.'
_cod_database_code 1568495
_shelx_shelxl_version_number 2018/3
_shelx_space_group_comment
;
The symmetry employed for this shelxl refinement is uniquely defined
by the following loop, which should always be used as a source of
symmetry information in preference to the above space-group names.
They are only intended as comments.
;
_olex2_refinement_description
;
;
_olex2_submission_special_instructions 'No special instructions were received'

loop_
_space_group_symop_operation_xyz
'x, y, z'
'-x+1/2, y+1/2, -z+1/2'
'-x, -y, -z'
'x-1/2, -y-1/2, z-1/2'

loop_
_atom_site_label
_atom_site_type_symbol
_atom_site_fract_x
_atom_site_fract_y
_atom_site_fract_z
_atom_site_U_iso_or_equiv
_atom_site_adp_type
_atom_site_occupancy
_atom_site_site_symmetry_order
_atom_site_calc_flag
_atom_site_refinement_flags_posn
_atom_site_refinement_flags_adp
_atom_site_refinement_flags_occupancy
_atom_site_disorder_assembly
_atom_site_disorder_group
Cs1 Cs 0.71662(2) 0.27268(2) 0.15199(3) 0.01521(8) Uani 1 1 d . . . . .
Co2 Co 0.500000 0.500000 0.000000 0.00892(13) Uani 1 2 d S . P . .
Co1 Co 0.000000 0.500000 0.000000 0.00886(13) Uani 1 2 d S . P . .
S2 S 0.48220(4) 0.33431(4) 0.75362(11) 0.01191(13) Uani 1 1 d . . . . .
S1 S -0.08125(5) 0.35327(4) 0.73267(12) 0.01416(13) Uani 1 1 d . . . . .
S3 S 0.15389(4) 0.38585(4) 0.14569(12) 0.01458(14) Uani 1 1 d . . . . .
N1 N -0.07444(16) 0.44077(15) 0.2760(4) 0.0122(4) Uani 1 1 d . . . . .
N2 N 0.52836(17) 0.41161(15) 0.3082(4) 0.0132(4) Uani 1 1 d . . . . .
N3 N 0.33741(17) 0.49041(16) 0.0409(4) 0.0153(5) Uani 1 1 d . . . . .
C2 C 0.50996(18) 0.37963(16) 0.4919(5) 0.0106(5) Uani 1 1 d . . . . .
C3 C 0.26071(19) 0.44943(17) 0.0857(5) 0.0121(5) Uani 1 1 d . . . . .
C1 C -0.07782(17) 0.40634(17) 0.4662(5) 0.0100(5) Uani 1 1 d . . . . .

loop_
_atom_site_aniso_label
_atom_site_aniso_U_11
_atom_site_aniso_U_22
_atom_site_aniso_U_33
_atom_site_aniso_U_23
_atom_site_aniso_U_13
_atom_site_aniso_U_12
Cs1 0.01130(10) 0.01587(10) 0.01837(12) -0.00213(5) 0.00120(7) 0.00175(4)
Co2 0.0068(2) 0.0101(2) 0.0106(3) 0.00133(19) 0.0038(2) -0.00053(17)
Co1 0.0073(2) 0.0106(3) 0.0092(3) 0.00136(19) 0.0035(2) -0.00085(17)
S2 0.0130(3) 0.0113(3) 0.0120(3) 0.0012(2) 0.0037(2) -0.00185(19)
S1 0.0196(3) 0.0124(3) 0.0110(3) 0.0017(2) 0.0042(2) -0.0041(2)
S3 0.0082(2) 0.0134(3) 0.0227(4) 0.0060(2) 0.0041(2) -0.00069(19)
N1 0.0099(9) 0.0138(10) 0.0130(12) -0.0010(8) 0.0024(8) -0.0022(7)
N2 0.0153(10) 0.0109(9) 0.0140(12) -0.0003(8) 0.0045(9) -0.0007(7)
N3 0.0108(10) 0.0162(10) 0.0197(13) 0.0006(8) 0.0057(9) 0.0007(7)
C2 0.0093(10) 0.0072(11) 0.0155(15) -0.0018(9) 0.0022(10) 0.0008(8)
C3 0.0098(11) 0.0121(10) 0.0146(14) -0.0005(9) 0.0021(9) 0.0027(8)
C1 0.0079(10) 0.0103(10) 0.0124(14) -0.0026(9) 0.0031(9) -0.0013(8)

loop_
_atom_type_symbol
_atom_type_description
_atom_type_scat_dispersion_real
_atom_type_scat_dispersion_imag
_atom_type_scat_source
C C 0.0181 0.0091 'International Tables Vol C Tables 4.2.6.8 and 6.1.1.4'
Co Co -2.3653 3.6143 'International Tables Vol C Tables 4.2.6.8 and 6.1.1.4'
Cs Cs -0.7457 7.9052 'International Tables Vol C Tables 4.2.6.8 and 6.1.1.4'
N N 0.0311 0.0180 'International Tables Vol C Tables 4.2.6.8 and 6.1.1.4'
S S 0.3331 0.5567 'International Tables Vol C Tables 4.2.6.8 and 6.1.1.4'

loop_
_geom_angle_atom_site_label_1
_geom_angle_atom_site_label_2
_geom_angle_atom_site_label_3
_geom_angle
_geom_angle_site_symmetry_1
_geom_angle_site_symmetry_3
_geom_angle_publ_flag
S2 Cs1 S2 150.359(18) 1_554 4_665 ?
S2 Cs1 S1 147.113(13) 1_554 1_655 ?
S2 Cs1 S1 59.201(13) 4_665 1_655 ?
S2 Cs1 S1 62.220(13) 4_665 1_654 ?
S2 Cs1 S1 96.765(14) 1_554 1_654 ?
S2 Cs1 S3 111.587(13) 1_554 4_666 ?
S2 Cs1 C2 69.47(4) 1_554 . ?
S2 Cs1 C2 140.07(4) 4_665 . ?
S2 Cs1 C3 62.11(4) 4_665 4_666 ?
S2 Cs1 C3 128.35(4) 1_554 4_666 ?
S1 Cs1 S1 90.748(13) 1_654 1_655 ?
S1 Cs1 C3 123.20(4) 1_654 4_666 ?
S3 Cs1 S2 86.065(13) 4_666 4_665 ?
S3 Cs1 S2 62.953(13) 4_665 1_554 ?
S3 Cs1 S2 90.742(14) 4_665 4_665 ?
S3 Cs1 S1 148.203(14) 4_666 1_654 ?
S3 Cs1 S1 149.632(13) 4_665 1_655 ?
S3 Cs1 S1 73.428(13) 4_666 1_655 ?
S3 Cs1 S1 77.315(14) 4_665 1_654 ?
S3 Cs1 S3 102.423(15) 4_665 4_666 ?
S3 Cs1 C2 66.58(4) 4_666 . ?
S3 Cs1 C2 122.20(4) 4_665 . ?
S3 Cs1 C3 93.02(4) 4_665 4_666 ?
S3 Cs1 C3 25.57(4) 4_666 4_666 ?
N1 Cs1 S2 63.26(4) 1_655 4_665 ?
N1 Cs1 S2 122.26(4) 1_655 1_554 ?
N1 Cs1 S1 43.18(4) 1_655 1_655 ?
N1 Cs1 S1 52.71(4) 1_655 1_654 ?
N1 Cs1 S3 116.58(4) 1_655 4_666 ?
N1 Cs1 S3 129.70(4) 1_655 4_665 ?
N1 Cs1 C2 102.55(5) 1_655 . ?
N1 Cs1 C3 108.43(5) 1_655 4_666 ?
N2 Cs1 S2 152.04(4) . 4_665 ?
N2 Cs1 S2 56.84(4) . 1_554 ?
N2 Cs1 S1 125.13(4) . 1_654 ?
N2 Cs1 S1 92.89(4) . 1_655 ?
N2 Cs1 S3 116.89(4) . 4_665 ?
N2 Cs1 S3 83.91(4) . 4_666 ?
N2 Cs1 N1 98.48(5) . 1_655 ?
N2 Cs1 N3 54.61(5) . 3_665 ?
N2 Cs1 C2 17.69(6) . . ?
N2 Cs1 C3 109.31(5) . 4_666 ?
N2 Cs1 C1 96.02(5) . 1_655 ?
N3 Cs1 S2 57.72(4) 3_665 1_554 ?
N3 Cs1 S2 124.46(4) 3_665 4_665 ?
N3 Cs1 S1 70.54(4) 3_665 1_654 ?
N3 Cs1 S1 95.59(4) 3_665 1_655 ?
N3 Cs1 S3 136.96(4) 3_665 4_666 ?
N3 Cs1 S3 106.20(4) 3_665 4_665 ?
N3 Cs1 N1 65.55(5) 3_665 1_655 ?
N3 Cs1 C2 71.07(5) 3_665 . ?
N3 Cs1 C3 159.03(6) 3_665 4_666 ?
N3 Cs1 C1 78.33(6) 3_665 1_655 ?
C2 Cs1 S1 84.52(4) . 1_655 ?
C2 Cs1 S1 140.62(4) . 1_654 ?
C2 Cs1 C3 91.78(5) . 4_666 ?
C3 Cs1 S1 70.13(4) 4_666 1_655 ?
C1 Cs1 S2 59.49(4) 1_655 4_665 ?
C1 Cs1 S2 135.89(4) 1_655 1_554 ?
C1 Cs1 S1 69.59(4) 1_655 1_654 ?
C1 Cs1 S1 23.86(4) 1_655 1_655 ?
C1 Cs1 S3 97.28(4) 1_655 4_666 ?
C1 Cs1 S3 142.95(4) 1_655 4_665 ?
C1 Cs1 N1 19.33(6) 1_655 1_655 ?
C1 Cs1 C2 94.36(5) 1_655 . ?
C1 Cs1 C3 91.46(6) 1_655 4_666 ?
Cs1 Co2 Cs1 180.0 3_665 . ?
S2 Co2 Cs1 60.118(13) 3_666 3_665 ?
S2 Co2 Cs1 119.883(13) 3_666 . ?
S2 Co2 Cs1 60.117(13) 1_554 . ?
S2 Co2 Cs1 119.882(13) 1_554 3_665 ?
S2 Co2 S2 180.00(3) 3_666 1_554 ?
N2 Co2 Cs1 50.56(6) 3_665 3_665 ?
N2 Co2 Cs1 50.56(6) . . ?
N2 Co2 Cs1 129.44(6) 3_665 . ?
N2 Co2 Cs1 129.44(6) . 3_665 ?
N2 Co2 S2 92.37(6) . 3_666 ?
N2 Co2 S2 92.37(6) 3_665 1_554 ?
N2 Co2 S2 87.63(6) . 1_554 ?
N2 Co2 S2 87.63(6) 3_665 3_666 ?
N2 Co2 N2 180.0 3_665 . ?
N2 Co2 N3 87.44(9) 3_665 3_665 ?
N2 Co2 N3 87.44(9) . . ?
N2 Co2 N3 92.56(9) . 3_665 ?
N2 Co2 N3 92.56(9) 3_665 . ?
N3 Co2 Cs1 55.05(6) 3_665 . ?
N3 Co2 Cs1 124.95(6) 3_665 3_665 ?
N3 Co2 Cs1 55.05(6) . 3_665 ?
N3 Co2 Cs1 124.95(6) . . ?
N3 Co2 S2 91.21(6) 3_665 1_554 ?
N3 Co2 S2 88.79(6) 3_665 3_666 ?
N3 Co2 S2 91.21(6) . 3_666 ?
N3 Co2 S2 88.79(6) . 1_554 ?
N3 Co2 N3 180.00(11) . 3_665 ?
S1 Co1 S1 180.0 3_566 1_554 ?
S3 Co1 S1 88.65(2) . 1_554 ?
S3 Co1 S1 91.35(2) 3_565 1_554 ?
S3 Co1 S1 91.35(2) . 3_566 ?
S3 Co1 S1 88.65(2) 3_565 3_566 ?
S3 Co1 S3 180.0 3_565 . ?
N1 Co1 S1 92.25(6) . 3_566 ?
N1 Co1 S1 92.25(6) 3_565 1_554 ?
N1 Co1 S1 87.75(6) . 1_554 ?
N1 Co1 S1 87.75(6) 3_565 3_566 ?
N1 Co1 S3 85.94(6) . . ?
N1 Co1 S3 85.94(6) 3_565 3_565 ?
N1 Co1 S3 94.06(6) . 3_565 ?
N1 Co1 S3 94.06(6) 3_565 . ?
N1 Co1 N1 180.0 3_565 . ?
Cs1 S2 Cs1 133.728(17) 1_556 4_566 ?
Co2 S2 Cs1 116.022(18) 1_556 4_566 ?
Co2 S2 Cs1 81.214(16) 1_556 1_556 ?
C2 S2 Cs1 112.86(8) . 1_556 ?
C2 S2 Cs1 106.72(9) . 4_566 ?
C2 S2 Co2 98.47(8) . 1_556 ?
Cs1 S1 Cs1 90.748(13) 1_456 1_455 ?
Co1 S1 Cs1 96.053(18) 1_556 1_456 ?
Co1 S1 Cs1 146.55(2) 1_556 1_455 ?
C1 S1 Cs1 139.61(8) . 1_456 ?
C1 S1 Cs1 57.79(8) . 1_455 ?
C1 S1 Co1 98.67(8) . 1_556 ?
Cs1 S3 Cs1 102.422(15) 4_566 4_565 ?
Co1 S3 Cs1 135.10(2) . 4_566 ?
Co1 S3 Cs1 109.17(2) . 4_565 ?
C3 S3 Cs1 83.60(9) . 4_565 ?
C3 S3 Cs1 110.45(9) . 4_566 ?
C3 S3 Co1 104.15(9) . . ?
Co1 N1 Cs1 119.95(9) . 1_455 ?
C1 N1 Cs1 79.91(15) . 1_455 ?
C1 N1 Co1 154.89(19) . . ?
Co2 N2 Cs1 99.35(8) . . ?
C2 N2 Cs1 105.05(16) . . ?
C2 N2 Co2 155.08(19) . . ?
Co2 N3 Cs1 94.26(7) . 3_665 ?
C3 N3 Cs1 111.18(17) . 3_665 ?
C3 N3 Co2 154.51(19) . . ?
S2 C2 Cs1 123.30(10) . . ?
N2 C2 Cs1 57.26(14) . . ?
N2 C2 S2 179.3(2) . . ?
S3 C3 Cs1 70.83(8) . 4_565 ?
N3 C3 Cs1 106.87(18) . 4_565 ?
N3 C3 S3 177.3(2) . . ?
S1 C1 Cs1 98.35(9) . 1_455 ?
N1 C1 Cs1 80.77(15) . 1_455 ?
N1 C1 S1 177.9(2) . . ?

loop_
_geom_bond_atom_site_label_1
_geom_bond_atom_site_label_2
_geom_bond_distance
_geom_bond_site_symmetry_2
_geom_bond_publ_flag
Cs1 S2 3.6218(6) 4_665 ?
Cs1 S2 3.5873(6) 1_554 ?
Cs1 S1 3.8007(6) 1_654 ?
Cs1 S1 4.0342(7) 1_655 ?
Cs1 S3 3.5365(6) 4_665 ?
Cs1 S3 3.6202(7) 4_666 ?
Cs1 N1 3.459(2) 1_655 ?
Cs1 N2 3.200(2) . ?
Cs1 N3 3.361(2) 3_665 ?
Cs1 C2 3.675(2) . ?
Cs1 C3 3.809(2) 4_666 ?
Cs1 C1 3.450(2) 1_655 ?
Co2 S2 2.5851(6) 3_666 ?
Co2 S2 2.5851(6) 1_554 ?
Co2 N2 2.077(2) . ?
Co2 N2 2.077(2) 3_665 ?
Co2 N3 2.092(2) 3_665 ?
Co2 N3 2.092(2) . ?
Co1 S1 2.5894(6) 3_566 ?
Co1 S1 2.5894(6) 1_554 ?
Co1 S3 2.5212(6) 3_565 ?
Co1 S3 2.5212(6) . ?
Co1 N1 2.047(2) . ?
Co1 N1 2.047(2) 3_565 ?
S2 C2 1.652(3) . ?
S1 C1 1.649(3) . ?
S3 C3 1.654(2) . ?
N1 C1 1.160(3) . ?
N2 C2 1.156(3) . ?
N3 C3 1.160(3) . ?

loop_
_geom_torsion_atom_site_label_1
_geom_torsion_atom_site_label_2
_geom_torsion_atom_site_label_3
_geom_torsion_atom_site_label_4
_geom_torsion
_geom_torsion_site_symmetry_1
_geom_torsion_site_symmetry_2
_geom_torsion_site_symmetry_3
_geom_torsion_site_symmetry_4
_geom_torsion_publ_flag
Cs1 S2 C2 Cs1 42.91(13) 1_556 . . . ?
Cs1 S2 C2 Cs1 -112.58(9) 4_566 . . . ?
Cs1 S1 C1 Cs1 -44.23(14) 1_456 . . 1_455 ?
Cs1 S3 C3 Cs1 100.91(4) 4_566 . . 4_565 ?
Cs1 N3 C3 Cs1 116.81(10) 3_665 . . 4_565 ?
Co2 S2 C2 Cs1 126.89(9) 1_556 . . . ?
Co2 N2 C2 Cs1 167.9(5) . . . . ?
Co2 N3 C3 Cs1 -59.4(6) . . . 4_565 ?
Co1 S1 C1 Cs1 -154.35(4) 1_556 . . 1_455 ?
Co1 S3 C3 Cs1 -108.21(3) . . . 4_565 ?
Co1 N1 C1 Cs1 -144.6(4) . . . 1_455 ?
